data_2209025
loop_
_publ_author_name
'Portilla, Jaime'
'de la Torre, Jose M.'
'Cobo, Justo'
'Low, John N.'
'Glidewell, Christopher'

_publ_section_title
;\p-Stacked chains in
 3,5-dimethyl-1,7-diphenyl-1,7-dihydrodipyrazolo[3,4-<i>b</i>,4',3'-<i>e</i>]pyridine
;
_journal_coeditor_code WK2006
_journal_issue 5
_journal_name_full 'Acta Crystallographica Section E'
_journal_page_first o1676
_journal_page_last o1678
_journal_paper_doi 10.1107/S1600536806011068
_journal_volume 62
_journal_year 2006
_chemical_formula_moiety 'C21 H17 N5'
_chemical_formula_sum 'C21 H17 N5'
_chemical_formula_weight 339.40
_chemical_name_systematic
;
3,5-Dimethyl-1,7-diphenyl-1,7-dihydrodipyrazolo[3,4-b,4',3'-e]pyridine
;
_space_group_IT_number 15
_symmetry_cell_setting monoclinic
_symmetry_space_group_name_Hall '-C 2yc'
_symmetry_space_group_name_H-M 'C 1 2/c 1'
_atom_sites_solution_hydrogens geom
_atom_sites_solution_primary direct
_atom_sites_solution_secondary difmap
_cell_angle_alpha 90.00
_cell_angle_beta 98.108(2)
_cell_angle_gamma 90.00
_cell_formula_units_Z 4
_cell_length_a 21.2976(4)
_cell_length_b 10.9267(3)
_cell_length_c 7.4201(2)
_cell_measurement_reflns_used 1957
_cell_measurement_temperature 293(2)
_cell_measurement_theta_max 27.49
_cell_measurement_theta_min 3.37
_cell_volume 1709.49(7)
_computing_cell_refinement 'DENZO (Otwinowski & Minor, 1997) and COLLECT'
_computing_data_collection 'COLLECT (Hooft, 1999)'
_computing_data_reduction 'DENZO and COLLECT'
_computing_molecular_graphics 'PLATON (Spek, 2003)'
_computing_publication_material 'SHELXL97 and PRPKAPPA (Ferguson, 1999)'
_computing_structure_refinement 'OSCAIL (McArdle, 2003) and SHELXL97 (Sheldrick, 1997)'
_computing_structure_solution 'Sir2004 (Burla et al., 200) and WinGX (Farrugia, 1999)'
_diffrn_ambient_temperature 293(2)
_diffrn_detector_area_resol_mean 9.091
_diffrn_measured_fraction_theta_full 0.992
_diffrn_measured_fraction_theta_max 0.992
_diffrn_measurement_device_type 'Bruker-Nonius KappaCCD'
_diffrn_measurement_method '\f and \w scans'
_diffrn_radiation_monochromator graphite
_diffrn_radiation_source 'Bruker-Nonius FR591 rotating anode'
_diffrn_radiation_type 'Mo K\a'
_diffrn_radiation_wavelength 0.71073
_diffrn_reflns_av_R_equivalents 0.0273
_diffrn_reflns_av_sigmaI/netI 0.0168
_diffrn_reflns_limit_h_max 27
_diffrn_reflns_limit_h_min -27
_diffrn_reflns_limit_k_max 13
_diffrn_reflns_limit_k_min -14
_diffrn_reflns_limit_l_max 9
_diffrn_reflns_limit_l_min -8
_diffrn_reflns_number 14999
_diffrn_reflns_theta_full 27.49
_diffrn_reflns_theta_max 27.49
_diffrn_reflns_theta_min 3.37
_diffrn_standards_decay_% 0
_exptl_absorpt_coefficient_mu 0.082
_exptl_absorpt_correction_T_max 0.990
_exptl_absorpt_correction_T_min 0.925
_exptl_absorpt_correction_type multi-scan
_exptl_absorpt_process_details '(SADABS; Sheldrick, 2003)'
_exptl_crystal_colour colourless
_exptl_crystal_density_diffrn 1.319
_exptl_crystal_density_method 'not measured'
_exptl_crystal_description lath
_exptl_crystal_F_000 712
_exptl_crystal_size_max 0.60
_exptl_crystal_size_mid 0.18
_exptl_crystal_size_min 0.12
_refine_diff_density_max 0.210
_refine_diff_density_min -0.169
_refine_ls_extinction_method none
_refine_ls_goodness_of_fit_ref 1.052
_refine_ls_hydrogen_treatment constr
_refine_ls_matrix_type full
_refine_ls_number_parameters 120
_refine_ls_number_reflns 1957
_refine_ls_number_restraints 0
_refine_ls_restrained_S_all 1.052
_refine_ls_R_factor_all 0.0489
_refine_ls_R_factor_gt 0.0419
_refine_ls_shift/su_max 0.000
_refine_ls_shift/su_mean 0.000
_refine_ls_structure_factor_coef Fsqd
_refine_ls_weighting_details 'w=1/[\s^2^(Fo^2^)+(0.0625P)^2^+0.6017P] where P=(Fo^2^+2Fc^2^)/3'
_refine_ls_weighting_scheme calc
_refine_ls_wR_factor_gt 0.1111
_refine_ls_wR_factor_ref 0.1161
_reflns_number_gt 1703
_reflns_number_total 1957
_reflns_threshold_expression I>2\s(I)
_cod_data_source_file wk2006.cif
_cod_data_source_block I
_cod_original_sg_symbol_H-M 'C 2/c'
_cod_database_code 2209025
_cod_database_fobs_code 2209025

loop_
_symmetry_equiv_pos_as_xyz
'x, y, z'
'-x, y, -z+1/2'
'-x, -y, -z'
'x, -y, z+1/2'
'x+1/2, y+1/2, z'
'-x+1/2, y+1/2, -z+1/2'
'-x+1/2, -y+1/2, -z'
'x+1/2, -y+1/2, z+1/2'

loop_
_atom_site_type_symbol
_atom_site_label
_atom_site_fract_x
_atom_site_fract_y
_atom_site_fract_z
_atom_site_U_iso_or_equiv
_atom_site_adp_type
_atom_site_calc_flag
_atom_site_refinement_flags
_atom_site_occupancy
N N1 0.39729(4) 0.63736(8) 0.34529(13) 0.0370(2) Uani d . 1
C C11 0.37789(5) 0.75836(10) 0.37869(14) 0.0369(3) Uani d . 1
C C12 0.31364(6) 0.78442(12) 0.36680(18) 0.0470(3) Uani d . 1
C C13 0.29433(7) 0.90036(13) 0.4097(2) 0.0571(4) Uani d . 1
C C14 0.33815(8) 0.99045(14) 0.4626(2) 0.0617(4) Uani d . 1
C C15 0.40171(8) 0.96455(13) 0.4712(2) 0.0613(4) Uani d . 1
C C16 0.42225(6) 0.84907(12) 0.4299(2) 0.0495(3) Uani d . 1
N N2 0.35836(5) 0.54010(9) 0.37799(14) 0.0411(3) Uani d . 1
C C3 0.38888(6) 0.43936(11) 0.34922(15) 0.0390(3) Uani d . 1
C C31 0.36138(7) 0.31626(12) 0.37483(18) 0.0512(3) Uani d . 1
C C3A 0.44940(5) 0.46605(9) 0.29545(14) 0.0354(3) Uani d . 1
C C4 0.5000 0.39861(14) 0.2500 0.0374(4) Uani d S 1
N N8 0.5000 0.66527(11) 0.2500 0.0346(3) Uani d S 1
C C8A 0.45281(5) 0.59578(10) 0.29447(14) 0.0331(3) Uani d . 1
H H12 0.2837 0.7242 0.3301 0.056 Uiso calc R 1
H H13 0.2513 0.9176 0.4028 0.069 Uiso calc R 1
H H14 0.3249 1.0681 0.4923 0.074 Uiso calc R 1
H H15 0.4314 1.0257 0.5052 0.074 Uiso calc R 1
H H16 0.4654 0.8326 0.4366 0.059 Uiso calc R 1
H H31A 0.3220 0.3253 0.4222 0.077 Uiso calc R 1
H H31B 0.3904 0.2696 0.4588 0.077 Uiso calc R 1
H H31C 0.3541 0.2745 0.2599 0.077 Uiso calc R 1
H H4 0.5000 0.3135 0.2500 0.045 Uiso calc SR 1

loop_
_atom_site_aniso_label
_atom_site_aniso_U_11
_atom_site_aniso_U_22
_atom_site_aniso_U_33
_atom_site_aniso_U_12
_atom_site_aniso_U_13
_atom_site_aniso_U_23
N1 0.0323(5) 0.0356(5) 0.0439(5) -0.0034(4) 0.0084(4) 0.0034(4)
C11 0.0380(6) 0.0375(6) 0.0368(5) 0.0002(4) 0.0111(4) 0.0030(4)
C12 0.0375(6) 0.0473(7) 0.0581(7) 0.0005(5) 0.0132(5) 0.0025(6)
C13 0.0460(7) 0.0534(8) 0.0768(9) 0.0099(6) 0.0252(6) 0.0048(7)
C14 0.0665(9) 0.0442(7) 0.0815(10) 0.0052(7) 0.0348(8) -0.0039(7)
C15 0.0593(9) 0.0443(8) 0.0847(11) -0.0094(6) 0.0249(8) -0.0126(7)
C16 0.0407(6) 0.0452(7) 0.0643(8) -0.0029(5) 0.0135(6) -0.0053(6)
N2 0.0375(5) 0.0417(6) 0.0445(6) -0.0093(4) 0.0068(4) 0.0035(4)
C3 0.0401(6) 0.0393(6) 0.0361(6) -0.0083(5) 0.0006(4) 0.0030(4)
C31 0.0571(8) 0.0440(7) 0.0523(7) -0.0161(6) 0.0071(6) 0.0012(5)
C3A 0.0374(6) 0.0340(6) 0.0333(5) -0.0039(4) -0.0005(4) 0.0014(4)
C4 0.0442(8) 0.0300(7) 0.0359(7) 0.000 -0.0019(6) 0.000
N8 0.0310(6) 0.0333(6) 0.0397(7) 0.000 0.0059(5) 0.000
C8A 0.0314(5) 0.0335(5) 0.0335(5) -0.0006(4) 0.0015(4) 0.0015(4)

loop_
_atom_type_symbol
_atom_type_description
_atom_type_scat_dispersion_real
_atom_type_scat_dispersion_imag
_atom_type_scat_source
C C 0.0033 0.0016 'International Tables Vol C Tables 4.2.6.8 and 6.1.1.4'
H H 0.0000 0.0000 'International Tables Vol C Tables 4.2.6.8 and 6.1.1.4'
N N 0.0061 0.0033 'International Tables Vol C Tables 4.2.6.8 and 6.1.1.4'

loop_
_geom_angle_atom_site_label_1
_geom_angle_atom_site_label_2
_geom_angle_atom_site_label_3
_geom_angle_site_symmetry_1
_geom_angle
_geom_angle_publ_flag
C8A N1 N2 . 110.74(9) no
C8A N1 C11 . 129.96(9) no
N2 N1 C11 . 119.14(9) no
C16 C11 C12 . 119.91(11) no
C16 C11 N1 . 120.75(10) no
C12 C11 N1 . 119.28(10) no
C13 C12 C11 . 119.72(12) no
C13 C12 H12 . 120.1 no
C11 C12 H12 . 120.1 no
C14 C13 C12 . 120.65(13) no
C14 C13 H13 . 119.7 no
C12 C13 H13 . 119.7 no
C13 C14 C15 . 119.32(13) no
C13 C14 H14 . 120.3 no
C15 C14 H14 . 120.3 no
C14 C15 C16 . 121.13(14) no
C14 C15 H15 . 119.4 no
C16 C15 H15 . 119.4 no
C15 C16 C11 . 119.25(12) no
C15 C16 H16 . 120.4 no
C11 C16 H16 . 120.4 no
C3 N2 N1 . 106.97(10) no
N2 C3 C3A . 111.14(10) no
N2 C3 C31 . 121.63(11) no
C3A C3 C31 . 127.22(11) no
C3 C31 H31A . 109.5 no
C3 C31 H31B . 109.5 no
H31A C31 H31B . 109.5 no
C3 C31 H31C . 109.5 no
H31A C31 H31C . 109.5 no
H31B C31 H31C . 109.5 no
C4 C3A C8A . 119.18(10) no
C4 C3A C3 . 136.13(11) no
C8A C3A C3 . 104.69(10) no
C3A C4 C3A 2_655 115.75(14) no
C3A C4 H4 2_655 122.1 no
C3A C4 H4 . 122.1 no
C8A N8 C8A 2_655 110.82(13) no
N8 C8A N1 . 126.02(10) no
N8 C8A C3A . 127.52(10) no
N1 C8A C3A . 106.45(9) no

loop_
_geom_bond_atom_site_label_1
_geom_bond_atom_site_label_2
_geom_bond_distance
_geom_bond_publ_flag
N1 N2 1.3900(12) y
N2 C3 1.3111(15) y
C3 C3A 1.4320(16) y
C3A C4 1.3860(14) y
N1 C8A 1.3686(13) y
C3A C8A 1.4195(15) y
N8 C8A 1.3375(12) y
N1 C11 1.4174(14) no
C11 C16 1.3850(16) no
C11 C12 1.3883(16) no
C12 C13 1.3829(19) no
C12 H12 0.93 no
C13 C14 1.375(2) no
C13 H13 0.93 no
C14 C15 1.376(2) no
C14 H14 0.93 no
C15 C16 1.3838(18) no
C15 H15 0.93 no
C16 H16 0.93 no
C3 C31 1.4899(16) no
C31 H31A 0.96 no
C31 H31B 0.96 no
C31 H31C 0.96 no
C4 H4 0.93 no
N8 C8A 1.3375(12) y

loop_
_geom_torsion_atom_site_label_1
_geom_torsion_atom_site_label_2
_geom_torsion_atom_site_label_3
_geom_torsion_atom_site_label_4
_geom_torsion_site_symmetry_1
_geom_torsion_site_symmetry_4
_geom_torsion
_geom_torsion_publ_flag
C8A N1 C11 C16 . . -24.88(18) n
N2 N1 C11 C16 . . 150.10(11) n
C8A N1 C11 C12 . . 157.75(11) n
N2 N1 C11 C12 . . -27.28(15) n
C16 C11 C12 C13 . . -1.26(19) no
N1 C11 C12 C13 . . 176.14(12) no
C11 C12 C13 C14 . . 0.6(2) no
C12 C13 C14 C15 . . 0.5(2) no
C13 C14 C15 C16 . . -0.9(3) no
C14 C15 C16 C11 . . 0.2(2) no
C12 C11 C16 C15 . . 0.87(19) no
N1 C11 C16 C15 . . -176.49(12) no
C8A N1 N2 C3 . . 0.30(12) no
C11 N1 N2 C3 . . -175.58(9) no
N1 N2 C3 C3A . . -0.21(13) no
N1 N2 C3 C31 . . 178.94(10) no
N2 C3 C3A C4 . . 179.68(10) no
C31 C3 C3A C4 . . 0.6(2) no
N2 C3 C3A C8A . . 0.06(12) no
C31 C3 C3A C8A . . -179.04(11) no
C8A C3A C4 C3A . 2_655 -0.65(6) no
C3 C3A C4 C3A . 2_655 179.77(14) no
C8A N8 C8A N1 2_655 . -179.48(12) no
C8A N8 C8A C3A 2_655 . -0.76(7) no
N2 N1 C8A N8 . . 178.68(8) no
C11 N1 C8A N8 . . -6.02(17) no
N2 N1 C8A C3A . . -0.26(11) no
C11 N1 C8A C3A . . 175.05(10) no
C4 C3A C8A N8 . . 1.51(14) no
C3 C3A C8A N8 . . -178.79(9) no
C4 C3A C8A N1 . . -179.57(8) no
C3 C3A C8A N1 . . 0.13(11) no

loop_
_cod_related_entry_id
_cod_related_entry_database
_cod_related_entry_code
1 ChemSpider 10215357
